data_4325460
loop_
_publ_author_name
'Lihong Li'
'Jan M. Becker'
'Laura E. N. Allan'
'Guy J. Clarkson'
'Scott S. Turner'
'Peter Scott'

_publ_section_title
;
 Structural and Electronic Modulation of Magnetic Properties in a Family
 of Chiral Iron Coordination Polymers
;
_journal_name_full 'Inorganic Chemistry'
_journal_page_first 5925
_journal_page_last 5935
_journal_paper_doi 10.1021/ic102291r
_journal_volume 50
_journal_year 2011
_chemical_absolute_configuration rmad
_chemical_formula_sum 'C110 H116 Fe3 N12 O8'
_chemical_formula_weight 1901.70
_chemical_name_systematic
; 
 ? 
;
_space_group_IT_number 5
_symmetry_cell_setting monoclinic
_symmetry_space_group_name_Hall 'C 2y'
_symmetry_space_group_name_H-M 'C 1 2 1'
_atom_sites_solution_hydrogens geom
_atom_sites_solution_primary direct
_atom_sites_solution_secondary difmap
_audit_creation_method SHELXL-97
_cell_angle_alpha 90.00
_cell_angle_beta 90.526(2)
_cell_angle_gamma 90.00
_cell_formula_units_Z 4
_cell_length_a 28.9533(7)
_cell_length_b 13.0045(3)
_cell_length_c 26.7340(8)
_cell_measurement_reflns_used 9155
_cell_measurement_temperature 100(2)
_cell_measurement_theta_max 29.29
_cell_measurement_theta_min 2.84
_cell_volume 10065.5(5)
_computing_cell_refinement 'CrysAlis RED, Oxford Diffraction Ltd'
_computing_data_collection 'CrysAlis CCD, Oxford Diffraction Ltd'
_computing_data_reduction 'CrysAlis RED, Oxford Diffraction Ltd'
_computing_molecular_graphics 'SHELXTL (Sheldrick, 1997)'
_computing_publication_material 'SHELXTL (Sheldrick, 1997)'
_computing_structure_refinement 'SHELXL-97 (Sheldrick, 1997)'
_computing_structure_solution 'SHELXS-97 (Sheldrick, 1990)'
_diffrn_ambient_temperature 100(2)
_diffrn_detector_area_resol_mean 10.2833
_diffrn_measured_fraction_theta_full 0.982
_diffrn_measured_fraction_theta_max 0.839
_diffrn_measurement_device_type 'Oxford Diffraction Gemini R'
_diffrn_measurement_method '\f & \w scans'
_diffrn_radiation_monochromator graphite
_diffrn_radiation_source 'Enhance (Mo) X-ray Source'
_diffrn_radiation_type MoK\a
_diffrn_radiation_wavelength 0.71073
_diffrn_reflns_av_R_equivalents 0.0369
_diffrn_reflns_av_sigmaI/netI 0.0956
_diffrn_reflns_limit_h_max 38
_diffrn_reflns_limit_h_min -29
_diffrn_reflns_limit_k_max 12
_diffrn_reflns_limit_k_min -17
_diffrn_reflns_limit_l_max 31
_diffrn_reflns_limit_l_min -33
_diffrn_reflns_number 24234
_diffrn_reflns_theta_full 26.00
_diffrn_reflns_theta_max 29.35
_diffrn_reflns_theta_min 2.85
_diffrn_standards_decay_% nil
_exptl_absorpt_coefficient_mu 0.489
_exptl_absorpt_correction_T_max 1.00
_exptl_absorpt_correction_T_min 0.88
_exptl_absorpt_correction_type multi-scan
_exptl_absorpt_process_details 'ABSPACK(CrysAlis, Oxford Diffraction)'
_exptl_crystal_colour purple
_exptl_crystal_density_diffrn 1.255
_exptl_crystal_description block
_exptl_crystal_F_000 4008
_exptl_crystal_size_max 0.30
_exptl_crystal_size_mid 0.12
_exptl_crystal_size_min 0.12
_refine_diff_density_max 1.398
_refine_diff_density_min -0.768
_refine_diff_density_rms 0.096
_refine_ls_abs_structure_details 'Flack H D (1983), Acta Cryst. A39, 876-881, 4291 Friedel pairs'
_refine_ls_abs_structure_Flack 0.018(16)
_refine_ls_extinction_method none
_refine_ls_goodness_of_fit_ref 0.977
_refine_ls_hydrogen_treatment constr
_refine_ls_matrix_type full
_refine_ls_number_parameters 1208
_refine_ls_number_reflns 16354
_refine_ls_number_restraints 1192
_refine_ls_restrained_S_all 1.010
_refine_ls_R_factor_all 0.0790
_refine_ls_R_factor_gt 0.0582
_refine_ls_shift/su_max 0.001
_refine_ls_shift/su_mean 0.000
_refine_ls_structure_factor_coef Fsqd
_refine_ls_weighting_details 'calc w=1/[\s^2^(Fo^2^)+(0.0887P)^2^+0.0000P] where P=(Fo^2^+2Fc^2^)/3'
_refine_ls_weighting_scheme calc
_refine_ls_wR_factor_gt 0.1476
_refine_ls_wR_factor_ref 0.1542
_reflns_number_gt 11575
_reflns_number_total 16354
_reflns_threshold_expression >2sigma(I)
_cod_data_source_file ic102291r_si_001_1.cif
_cod_data_source_block jb34
_cod_database_code 4325460

loop_
_symmetry_equiv_pos_as_xyz
'x, y, z'
'-x, y, -z'
'x+1/2, y+1/2, z'
'-x+1/2, y+1/2, -z'

loop_
_atom_site_label
_atom_site_type_symbol
_atom_site_fract_x
_atom_site_fract_y
_atom_site_fract_z
_atom_site_U_iso_or_equiv
_atom_site_adp_type
_atom_site_occupancy
_atom_site_symmetry_multiplicity
_atom_site_calc_flag
_atom_site_refinement_flags
N1 n 0.30418(14) 0.4663(3) 0.18962(17) 0.0180(7) Uani 1 1 d U
C1 C 0.27354(17) 0.4060(4) 0.2130(2) 0.0181(7) Uani 1 1 d U
H1A H 0.2630 0.3459 0.1963 0.022 Uiso 1 1 calc R
C2 C 0.25660(17) 0.4266(4) 0.2598(2) 0.0173(7) Uani 1 1 d U
H2A H 0.2353 0.3801 0.2744 0.021 Uiso 1 1 calc R
N2 n 0.26943(14) 0.5112(3) 0.28553(17) 0.0170(6) Uani 1 1 d U
C3 C 0.30023(17) 0.5712(4) 0.2625(2) 0.0185(7) Uani 1 1 d U
H3A H 0.3104 0.6321 0.2788 0.022 Uiso 1 1 calc R
C4 C 0.31790(17) 0.5483(4) 0.2159(2) 0.0183(7) Uani 1 1 d U
H4A H 0.3406 0.5924 0.2021 0.022 Uiso 1 1 calc R
Fe1 Fe 0.24478(2) 0.55093(5) 0.36360(3) 0.01365(17) Uani 1 1 d U
O1 O 0.26593(11) 0.6962(3) 0.35614(14) 0.0173(6) Uani 1 1 d U
C5 C 0.30326(17) 0.7451(5) 0.3690(2) 0.0202(6) Uani 1 1 d U
C6 C 0.30479(19) 0.8532(5) 0.3631(2) 0.0242(7) Uani 1 1 d U
H6A H 0.2785 0.8884 0.3502 0.029 Uiso 1 1 calc R
C7 C 0.34449(18) 0.9091(5) 0.3759(2) 0.0274(8) Uani 1 1 d U
H7A H 0.3446 0.9816 0.3718 0.033 Uiso 1 1 calc R
C8 C 0.3839(2) 0.8601(5) 0.3947(2) 0.0272(8) Uani 1 1 d U
H8A H 0.4109 0.8980 0.4032 0.033 Uiso 1 1 calc R
C9 C 0.38237(18) 0.7572(5) 0.4002(2) 0.0252(7) Uani 1 1 d U
H9A H 0.4092 0.7233 0.4126 0.030 Uiso 1 1 calc R
C10 C 0.34346(18) 0.6971(5) 0.3887(2) 0.0219(6) Uani 1 1 d U
C11 C 0.34612(18) 0.5862(4) 0.3979(2) 0.0213(7) Uani 1 1 d U
H11A H 0.3747 0.5604 0.4103 0.026 Uiso 1 1 calc R
N3 n 0.31349(14) 0.5205(4) 0.39093(17) 0.0197(6) Uani 1 1 d U
C12 C 0.32286(18) 0.4101(4) 0.4036(2) 0.0224(7) Uani 1 1 d U
H12A H 0.2942 0.3821 0.4192 0.027 Uiso 1 1 calc R
C13 C 0.36306(18) 0.3896(5) 0.4408(2) 0.0299(11) Uani 1 1 d U
H13A H 0.3617 0.3180 0.4522 0.045 Uiso 1 1 calc R
H13B H 0.3604 0.4358 0.4695 0.045 Uiso 1 1 calc R
H13C H 0.3925 0.4018 0.4241 0.045 Uiso 1 1 calc R
C14 C 0.33038(18) 0.3503(5) 0.3553(2) 0.0220(7) Uani 1 1 d U
C15 C 0.30708(18) 0.2582(5) 0.3466(2) 0.0237(7) Uani 1 1 d U
H15A H 0.2856 0.2338 0.3705 0.028 Uiso 1 1 calc R
C16 C 0.31469(19) 0.2016(5) 0.3036(2) 0.0264(8) Uani 1 1 d U
H16A H 0.2990 0.1382 0.2986 0.032 Uiso 1 1 calc R
C17 C 0.34541(18) 0.2373(5) 0.2674(2) 0.0267(8) Uani 1 1 d U
H17A H 0.3497 0.2000 0.2373 0.032 Uiso 1 1 calc R
C18 C 0.36944(18) 0.3277(4) 0.2762(2) 0.0250(8) Uani 1 1 d U
H18A H 0.3909 0.3516 0.2521 0.030 Uiso 1 1 calc R
C19 C 0.36254(18) 0.3842(5) 0.3201(2) 0.0231(8) Uani 1 1 d U
H19A H 0.3796 0.4454 0.3260 0.028 Uiso 1 1 calc R
O2 O 0.21696(11) 0.4115(3) 0.36157(14) 0.0168(6) Uani 1 1 d U
C20 C 0.19496(17) 0.3544(4) 0.3934(2) 0.0174(6) Uani 1 1 d U
C21 C 0.17728(17) 0.2582(4) 0.3782(2) 0.0197(7) Uani 1 1 d U
H21A H 0.1812 0.2365 0.3446 0.024 Uiso 1 1 calc R
C22 C 0.15434(18) 0.1945(4) 0.4113(2) 0.0219(8) Uani 1 1 d U
H22A H 0.1424 0.1306 0.3999 0.026 Uiso 1 1 calc R
C23 C 0.14856(18) 0.2225(4) 0.4607(2) 0.0232(8) Uani 1 1 d U
H23A H 0.1336 0.1772 0.4832 0.028 Uiso 1 1 calc R
C24 C 0.16476(18) 0.3176(4) 0.4772(2) 0.0226(7) Uani 1 1 d U
H24A H 0.1607 0.3372 0.5111 0.027 Uiso 1 1 calc R
C25 C 0.18720(17) 0.3850(4) 0.4439(2) 0.0186(6) Uani 1 1 d U
C26 C 0.20080(16) 0.4842(4) 0.4644(2) 0.0170(7) Uani 1 1 d U
H26A H 0.1957 0.4943 0.4991 0.020 Uiso 1 1 calc R
N4 n 0.21883(13) 0.5586(4) 0.44083(16) 0.0166(6) Uani 1 1 d U
C27 C 0.22857(18) 0.6558(4) 0.4683(2) 0.0183(6) Uani 1 1 d U
H27A H 0.2599 0.6790 0.4578 0.022 Uiso 1 1 calc R
C28 C 0.22979(19) 0.6487(4) 0.5249(2) 0.0240(10) Uani 1 1 d U
H28A H 0.2501 0.5920 0.5352 0.036 Uiso 1 1 calc R
H28B H 0.1985 0.6362 0.5373 0.036 Uiso 1 1 calc R
H28C H 0.2416 0.7134 0.5389 0.036 Uiso 1 1 calc R
C29 C 0.19480(17) 0.7376(4) 0.4509(2) 0.0195(6) Uani 1 1 d U
C30 C 0.21013(19) 0.8370(4) 0.4401(2) 0.0219(7) Uani 1 1 d U
H30A H 0.2420 0.8527 0.4437 0.026 Uiso 1 1 calc R
C31 C 0.18013(19) 0.9124(5) 0.4244(2) 0.0244(8) Uani 1 1 d U
H31A H 0.1914 0.9791 0.4167 0.029 Uiso 1 1 calc R
C32 C 0.13307(19) 0.8911(4) 0.4197(2) 0.0253(8) Uani 1 1 d U
H32A H 0.1122 0.9427 0.4084 0.030 Uiso 1 1 calc R
C33 C 0.11713(19) 0.7944(4) 0.4319(2) 0.0236(8) Uani 1 1 d U
H33A H 0.0850 0.7800 0.4301 0.028 Uiso 1 1 calc R
C34 C 0.14750(18) 0.7184(4) 0.4466(2) 0.0209(7) Uani 1 1 d U
H34A H 0.1360 0.6517 0.4540 0.025 Uiso 1 1 calc R
N5 n 0.17897(14) 0.6098(3) 0.32619(17) 0.0168(6) Uani 1 1 d U
C35 C 0.15091(16) 0.5466(5) 0.3007(2) 0.0187(7) Uani 1 1 d U
H35A H 0.1567 0.4747 0.3013 0.022 Uiso 1 1 calc R
C36 C 0.11365(17) 0.5836(4) 0.2735(2) 0.0194(7) Uani 1 1 d U
H36A H 0.0952 0.5362 0.2551 0.023 Uiso 1 1 calc R
N6 n 0.10251(14) 0.6834(4) 0.27186(18) 0.0187(6) Uani 1 1 d U
C37 C 0.13018(16) 0.7468(5) 0.2983(2) 0.0178(7) Uani 1 1 d U
H37A H 0.1234 0.8182 0.2990 0.021 Uiso 1 1 calc R
C38 C 0.16816(17) 0.7104(4) 0.3245(2) 0.0174(7) Uani 1 1 d U
H38A H 0.1873 0.7580 0.3418 0.021 Uiso 1 1 calc R
Fe2 Fe 0.03920(3) 0.74277(7) 0.23211(3) 0.01689(17) Uani 1 1 d U
O3 O 0.02039(13) 0.6025(3) 0.21388(16) 0.0260(6) Uani 1 1 d U
C39 C 0.0279(2) 0.5410(5) 0.1760(3) 0.0350(7) Uani 1 1 d U
C40 C 0.0078(2) 0.4440(5) 0.1746(3) 0.0423(9) Uani 1 1 d U
H40A H -0.0119 0.4241 0.2011 0.051 Uiso 1 1 calc R
C41 C 0.0153(3) 0.3763(6) 0.1367(3) 0.0516(10) Uani 1 1 d U
H41A H 0.0002 0.3115 0.1364 0.062 Uiso 1 1 calc R
C42 C 0.0455(3) 0.4031(6) 0.0980(3) 0.0565(10) Uani 1 1 d U
H42A H 0.0517 0.3546 0.0723 0.068 Uiso 1 1 calc R
C43 C 0.0662(3) 0.4972(6) 0.0965(3) 0.0520(9) Uani 1 1 d U
H43A H 0.0860 0.5144 0.0697 0.062 Uiso 1 1 calc R
C44 C 0.0579(2) 0.5709(6) 0.1358(3) 0.0421(8) Uani 1 1 d U
C45 C 0.0791(2) 0.6693(5) 0.1303(3) 0.0379(8) Uani 1 1 d U
H45A H 0.0974 0.6780 0.1013 0.045 Uiso 1 1 calc R
N7 n 0.07675(16) 0.7476(4) 0.15949(19) 0.0322(6) Uani 1 1 d U
C46 C 0.1027(2) 0.8411(5) 0.1424(3) 0.0357(7) Uani 1 1 d U
H46A H 0.1190 0.8211 0.1110 0.043 Uiso 1 1 calc R
C47 C 0.1398(2) 0.8725(6) 0.1798(3) 0.0468(13) Uani 1 1 d U
H47A H 0.1607 0.8145 0.1858 0.070 Uiso 1 1 calc R
H47B H 0.1253 0.8926 0.2113 0.070 Uiso 1 1 calc R
H47C H 0.1573 0.9307 0.1665 0.070 Uiso 1 1 calc R
C48 C 0.06927(19) 0.9285(5) 0.1282(2) 0.0317(7) Uani 1 1 d U
C49 C 0.03608(18) 0.9122(5) 0.0916(2) 0.0299(8) Uani 1 1 d U
H49A H 0.0331 0.8461 0.0768 0.036 Uiso 1 1 calc R
C50 C 0.0068(2) 0.9919(5) 0.0760(2) 0.0292(8) Uani 1 1 d U
H50A H -0.0159 0.9800 0.0509 0.035 Uiso 1 1 calc R
C51 C 0.0114(2) 1.0881(5) 0.0976(2) 0.0306(9) Uani 1 1 d U
H51A H -0.0087 1.1427 0.0881 0.037 Uiso 1 1 calc R
C52 C 0.0456(2) 1.1034(5) 0.1332(3) 0.0335(9) Uani 1 1 d U
H52A H 0.0496 1.1700 0.1472 0.040 Uiso 1 1 calc R
C53 C 0.0740(2) 1.0253(5) 0.1489(3) 0.0337(8) Uani 1 1 d U
H53A H 0.0969 1.0376 0.1739 0.040 Uiso 1 1 calc R
O4 O 0.05629(13) 0.8838(3) 0.25267(16) 0.0263(6) Uani 1 1 d U
C54 C 0.0456(2) 0.9416(5) 0.2901(3) 0.0315(7) Uani 1 1 d U
C55 C 0.0683(2) 1.0385(5) 0.2957(3) 0.0385(8) Uani 1 1 d U
H55A H 0.0916 1.0585 0.2729 0.046 Uiso 1 1 calc R
C56 C 0.0560(3) 1.1048(6) 0.3355(3) 0.0457(9) Uani 1 1 d U
H56A H 0.0716 1.1687 0.3391 0.055 Uiso 1 1 calc R
C57 C 0.0253(3) 1.0821(5) 0.3661(3) 0.0491(10) Uani 1 1 d U
H57A H 0.0177 1.1295 0.3918 0.059 Uiso 1 1 calc R
C58 C 0.0013(3) 0.9866(5) 0.3633(3) 0.0451(9) Uani 1 1 d U
H58A H -0.0226 0.9712 0.3863 0.054 Uiso 1 1 calc R
C59 C 0.0131(2) 0.9164(5) 0.3265(3) 0.0357(7) Uani 1 1 d U
C60 C -0.0088(2) 0.8145(5) 0.3299(2) 0.0295(7) Uani 1 1 d U
H60A H -0.0308 0.8058 0.3556 0.035 Uiso 1 1 calc R
N8 n -0.00148(15) 0.7366(4) 0.30203(18) 0.0243(6) Uani 1 1 d U
C61 C -0.02665(19) 0.6402(5) 0.3140(2) 0.0267(7) Uani 1 1 d U
H61A H -0.0402 0.6143 0.2818 0.032 Uiso 1 1 calc R
C62 C -0.06602(19) 0.6468(5) 0.3510(3) 0.0340(12) Uani 1 1 d U
H62A H -0.0890 0.6965 0.3390 0.051 Uiso 1 1 calc R
H62B H -0.0539 0.6690 0.3837 0.051 Uiso 1 1 calc R
H62C H -0.0805 0.5791 0.3544 0.051 Uiso 1 1 calc R
C63 C 0.00679(19) 0.5583(5) 0.3325(2) 0.0269(7) Uani 1 1 d U
C64 C -0.0013(2) 0.4569(5) 0.3204(3) 0.0326(8) Uani 1 1 d U
H64A H -0.0257 0.4408 0.2977 0.039 Uiso 1 1 calc R
C65 C 0.0251(2) 0.3779(5) 0.3402(3) 0.0350(9) Uani 1 1 d U
H65A H 0.0188 0.3087 0.3309 0.042 Uiso 1 1 calc R
C66 C 0.0611(2) 0.4000(5) 0.3737(3) 0.0325(9) Uani 1 1 d U
H66A H 0.0792 0.3465 0.3879 0.039 Uiso 1 1 calc R
C67 C 0.0695(2) 0.5021(5) 0.3857(2) 0.0297(8) Uani 1 1 d U
H67A H 0.0940 0.5188 0.4083 0.036 Uiso 1 1 calc R
C68 C 0.04284(19) 0.5797(5) 0.3653(2) 0.0268(8) Uani 1 1 d U
H68A H 0.0493 0.6491 0.3739 0.032 Uiso 1 1 calc R
N9 n -0.02512(14) 0.8027(4) 0.19362(18) 0.0181(6) Uani 1 1 d U
C69 C -0.03388(17) 0.9034(4) 0.1889(2) 0.0178(7) Uani 1 1 d U
H69A H -0.0125 0.9520 0.2021 0.021 Uiso 1 1 calc R
C70 C -0.07357(16) 0.9373(5) 0.1651(2) 0.0175(7) Uani 1 1 d U
H70A H -0.0790 1.0093 0.1633 0.021 Uiso 1 1 calc R
N10 n -0.10470(14) 0.8739(3) 0.14454(17) 0.0166(6) Uani 1 1 d U
C71 C -0.09535(17) 0.7740(4) 0.1488(2) 0.0175(7) Uani 1 1 d U
H71A H -0.1164 0.7258 0.1348 0.021 Uiso 1 1 calc R
C72 C -0.05618(16) 0.7379(5) 0.1729(2) 0.0179(7) Uani 1 1 d U
H72A H -0.0510 0.6658 0.1748 0.021 Uiso 1 1 calc R
Fe3 Fe -0.17166(2) 0.93339(6) 0.10881(3) 0.01603(18) Uani 1 1 d U
O5 O -0.14665(12) 1.0736(3) 0.11670(14) 0.0197(6) Uani 1 1 d U
C73 C -0.12171(18) 1.1373(4) 0.0896(2) 0.0208(6) Uani 1 1 d U
C74 C -0.11060(18) 1.2340(4) 0.1102(2) 0.0247(7) Uani 1 1 d U
H74A H -0.1203 1.2508 0.1430 0.030 Uiso 1 1 calc R
C75 C -0.08571(19) 1.3047(5) 0.0827(2) 0.0288(8) Uani 1 1 d U
H75A H -0.0789 1.3700 0.0970 0.035 Uiso 1 1 calc R
C76 C -0.0702(2) 1.2822(5) 0.0340(2) 0.0295(8) Uani 1 1 d U
H76A H -0.0529 1.3311 0.0155 0.035 Uiso 1 1 calc R
C77 C -0.08087(19) 1.1871(4) 0.0141(2) 0.0258(8) Uani 1 1 d U
H77A H -0.0709 1.1708 -0.0188 0.031 Uiso 1 1 calc R
C78 C -0.10623(18) 1.1132(4) 0.0413(2) 0.0217(7) Uani 1 1 d U
C79 C -0.11397(17) 1.0148(4) 0.0173(2) 0.0203(7) Uani 1 1 d U
H79A H -0.1008 1.0062 -0.0148 0.024 Uiso 1 1 calc R
N11 n -0.13658(14) 0.9379(4) 0.03451(17) 0.0200(6) Uani 1 1 d U
C80 C -0.13824(18) 0.8490(4) -0.0012(2) 0.0234(7) Uani 1 1 d U
H80A H -0.1208 0.8701 -0.0317 0.028 Uiso 1 1 calc R
C81 C -0.18871(18) 0.8315(5) -0.0178(2) 0.0273(11) Uani 1 1 d U
H81A H -0.2009 0.8946 -0.0330 0.041 Uiso 1 1 calc R
H81B H -0.2073 0.8134 0.0114 0.041 Uiso 1 1 calc R
H81C H -0.1901 0.7755 -0.0423 0.041 Uiso 1 1 calc R
C82 C -0.11428(18) 0.7538(5) 0.0199(2) 0.0244(7) Uani 1 1 d U
C83 C -0.1365(2) 0.6614(5) 0.0289(2) 0.0273(8) Uani 1 1 d U
H83A H -0.1689 0.6560 0.0230 0.033 Uiso 1 1 calc R
C84 C -0.1122(2) 0.5768(5) 0.0462(2) 0.0300(8) Uani 1 1 d U
H84A H -0.1280 0.5141 0.0522 0.036 Uiso 1 1 calc R
C85 C -0.0651(2) 0.5822(5) 0.0549(2) 0.0292(8) Uani 1 1 d U
H85A H -0.0486 0.5239 0.0669 0.035 Uiso 1 1 calc R
C86 C -0.0423(2) 0.6745(5) 0.0459(2) 0.0273(8) Uani 1 1 d U
H86A H -0.0100 0.6796 0.0519 0.033 Uiso 1 1 calc R
C87 C -0.06702(19) 0.7599(5) 0.0280(2) 0.0252(8) Uani 1 1 d U
H87A H -0.0512 0.8224 0.0213 0.030 Uiso 1 1 calc R
O6 O -0.19163(11) 0.7874(3) 0.11448(15) 0.0204(6) Uani 1 1 d U
N12 n -0.24451(15) 0.9619(4) 0.08418(18) 0.0237(6) Uani 1 1 d U
C88 C -0.22976(17) 0.7359(5) 0.1077(2) 0.0220(6) Uani 1 1 d U
C89 C -0.23035(19) 0.6285(5) 0.1167(2) 0.0245(7) Uani 1 1 d U
H89A H -0.2026 0.5956 0.1273 0.029 Uiso 1 1 calc R
C90 C -0.26960(18) 0.5704(5) 0.1106(2) 0.0271(8) Uani 1 1 d U
H90A H -0.2689 0.4988 0.1177 0.033 Uiso 1 1 calc R
C91 C -0.3111(2) 0.6173(5) 0.0939(2) 0.0285(8) Uani 1 1 d U
H91A H -0.3384 0.5777 0.0890 0.034 Uiso 1 1 calc R
C92 C -0.31115(18) 0.7212(5) 0.0848(2) 0.0269(8) Uani 1 1 d U
H92A H -0.3389 0.7527 0.0735 0.032 Uiso 1 1 calc R
C93 C -0.27176(18) 0.7828(5) 0.0917(2) 0.0241(6) Uani 1 1 d U
C94 C -0.27559(18) 0.8906(5) 0.0811(2) 0.0240(7) Uani 1 1 d U
H94A H -0.3053 0.9130 0.0703 0.029 Uiso 1 1 calc R
C95 C -0.25965(18) 1.0676(5) 0.0705(2) 0.0267(7) Uani 1 1 d U
H95A H -0.2929 1.0629 0.0603 0.032 Uiso 1 1 calc R
C96 C -0.23355(19) 1.1019(5) 0.0253(2) 0.0311(11) Uani 1 1 d U
H96A H -0.2383 1.0523 -0.0019 0.047 Uiso 1 1 calc R
H96B H -0.2006 1.1063 0.0335 0.047 Uiso 1 1 calc R
H96C H -0.2448 1.1696 0.0146 0.047 Uiso 1 1 calc R
C97 C -0.25734(19) 1.1368(5) 0.1159(2) 0.0283(7) Uani 1 1 d U
C98 C -0.2836(2) 1.1131(5) 0.1578(2) 0.0311(8) Uani 1 1 d U
H98A H -0.3035 1.0550 0.1573 0.037 Uiso 1 1 calc R
C99 C -0.2807(2) 1.1737(5) 0.1999(3) 0.0345(9) Uani 1 1 d U
H99A H -0.2982 1.1556 0.2284 0.041 Uiso 1 1 calc R
C100 C -0.2533(2) 1.2596(5) 0.2019(3) 0.0357(9) Uani 1 1 d U
H10A H -0.2515 1.3002 0.2314 0.043 Uiso 1 1 calc R
C101 C -0.2283(2) 1.2857(5) 0.1599(3) 0.0341(8) Uani 1 1 d U
H10B H -0.2100 1.3463 0.1601 0.041 Uiso 1 1 calc R
C102 C -0.22966(19) 1.2250(5) 0.1177(3) 0.0307(8) Uani 1 1 d U
H10C H -0.2116 1.2431 0.0895 0.037 Uiso 1 1 calc R
C201 C 0.1071(3) 1.2984(6) 0.2334(3) 0.0581(16) Uani 1 1 d U
H20A H 0.1012 1.3568 0.2111 0.087 Uiso 1 1 calc R
H20B H 0.1106 1.3231 0.2679 0.087 Uiso 1 1 calc R
H20C H 0.0810 1.2503 0.2315 0.087 Uiso 1 1 calc R
C202 C 0.1510(2) 1.2440(6) 0.2177(3) 0.0491(11) Uani 1 1 d U
H20D H 0.1463 1.2111 0.1846 0.059 Uiso 1 1 calc R
H20E H 0.1765 1.2942 0.2150 0.059 Uiso 1 1 calc R
O203 O 0.16220(16) 1.1680(4) 0.25425(19) 0.0452(9) Uani 1 1 d U
C204 C 0.1999(3) 1.1101(6) 0.2456(3) 0.0484(11) Uani 1 1 d U
H20F H 0.2274 1.1553 0.2443 0.058 Uiso 1 1 calc R
H20G H 0.1965 1.0764 0.2126 0.058 Uiso 1 1 calc R
C205 C 0.2076(2) 1.0303(6) 0.2842(3) 0.0490(14) Uani 1 1 d U
H20H H 0.2350 0.9897 0.2758 0.073 Uiso 1 1 calc R
H20I H 0.1806 0.9851 0.2857 0.073 Uiso 1 1 calc R
H20J H 0.2124 1.0633 0.3168 0.073 Uiso 1 1 calc R
C301 C -0.1305(3) 0.4685(7) 0.2101(3) 0.0618(16) Uani 1 1 d U
H30B H -0.1600 0.5025 0.2167 0.093 Uiso 1 1 calc R
H30C H -0.1297 0.4461 0.1751 0.093 Uiso 1 1 calc R
H30D H -0.1051 0.5168 0.2165 0.093 Uiso 1 1 calc R
C302 C -0.1253(3) 0.3769(7) 0.2438(3) 0.0572(12) Uani 1 1 d U
H30E H -0.1237 0.3997 0.2791 0.069 Uiso 1 1 calc R
H30F H -0.1523 0.3310 0.2397 0.069 Uiso 1 1 calc R
O303 O -0.08413(17) 0.3226(4) 0.2314(2) 0.0539(10) Uani 1 1 d U
C304 C -0.0777(3) 0.2336(7) 0.2609(3) 0.0565(12) Uani 1 1 d U
H30G H -0.1048 0.1875 0.2576 0.068 Uiso 1 1 calc R
H30H H -0.0738 0.2524 0.2966 0.068 Uiso 1 1 calc R
C305 C -0.0352(3) 0.1813(6) 0.2420(3) 0.0593(16) Uani 1 1 d U
H30I H -0.0283 0.1212 0.2629 0.089 Uiso 1 1 calc R
H30J H -0.0091 0.2293 0.2435 0.089 Uiso 1 1 calc R
H30K H -0.0403 0.1593 0.2074 0.089 Uiso 1 1 calc R

loop_
_atom_site_aniso_label
_atom_site_aniso_U_11
_atom_site_aniso_U_22
_atom_site_aniso_U_33
_atom_site_aniso_U_23
_atom_site_aniso_U_13
_atom_site_aniso_U_12
N1 0.0181(14) 0.0198(15) 0.0161(15) 0.0004(12) -0.0005(12) 0.0023(13)
C1 0.0186(15) 0.0193(15) 0.0164(15) -0.0009(12) -0.0001(13) 0.0014(13)
C2 0.0187(15) 0.0183(15) 0.0150(14) 0.0009(12) -0.0004(12) 0.0022(13)
N2 0.0180(13) 0.0185(14) 0.0146(11) 0.0004(10) 0.0005(10) 0.0027(12)
C3 0.0200(15) 0.0186(15) 0.0171(14) -0.0002(13) 0.0011(12) 0.0019(13)
C4 0.0190(15) 0.0190(15) 0.0169(15) 0.0012(14) 0.0011(12) 0.0018(13)
Fe1 0.0137(3) 0.0154(4) 0.0119(4) -0.0001(3) -0.0002(3) -0.0001(3)
O1 0.0168(12) 0.0193(11) 0.0158(15) -0.0005(11) 0.0030(12) -0.0025(10)
C5 0.0204(12) 0.0250(12) 0.0153(14) -0.0028(13) 0.0028(12) -0.0059(10)
C6 0.0266(14) 0.0268(14) 0.0193(17) -0.0022(15) 0.0027(14) -0.0084(13)
C7 0.0300(15) 0.0304(15) 0.0218(18) -0.0044(16) 0.0049(15) -0.0113(13)
C8 0.0267(14) 0.0347(16) 0.0204(18) -0.0053(16) 0.0039(15) -0.0126(14)
C9 0.0222(13) 0.0349(15) 0.0186(17) -0.0049(16) 0.0030(14) -0.0080(13)
C10 0.0193(12) 0.0302(12) 0.0164(15) -0.0039(13) 0.0028(12) -0.0054(11)
C11 0.0177(12) 0.0304(13) 0.0158(16) -0.0015(14) 0.0011(13) -0.0007(12)
N3 0.0173(11) 0.0268(12) 0.0151(14) 0.0004(12) -0.0002(10) 0.0025(10)
C12 0.0203(14) 0.0278(13) 0.0191(15) 0.0049(13) -0.0013(12) 0.0046(12)
C13 0.027(2) 0.037(3) 0.026(2) 0.005(2) -0.0086(18) 0.007(2)
C14 0.0203(14) 0.0250(14) 0.0207(14) 0.0052(12) 0.0000(12) 0.0054(13)
C15 0.0221(16) 0.0264(16) 0.0226(16) 0.0053(14) 0.0015(14) 0.0029(14)
C16 0.0265(16) 0.0275(17) 0.0252(18) 0.0028(14) 0.0024(15) 0.0014(15)
C17 0.0270(17) 0.0286(17) 0.0246(17) 0.0023(15) 0.0036(14) 0.0030(15)
C18 0.0240(16) 0.0269(17) 0.0241(17) 0.0048(15) 0.0043(14) 0.0040(14)
C19 0.0209(15) 0.0256(16) 0.0227(16) 0.0053(14) 0.0013(13) 0.0038(14)
O2 0.0176(13) 0.0158(11) 0.0169(14) -0.0017(11) 0.0012(11) 0.0010(10)
C20 0.0174(14) 0.0156(12) 0.0193(13) 0.0005(11) -0.0008(12) 0.0018(11)
C21 0.0208(16) 0.0172(14) 0.0213(15) 0.0006(13) -0.0017(14) 0.0004(13)
C22 0.0237(16) 0.0180(15) 0.0242(17) 0.0032(14) -0.0007(15) 0.0007(14)
C23 0.0249(16) 0.0205(15) 0.0240(16) 0.0047(15) 0.0014(15) -0.0007(14)
C24 0.0247(16) 0.0212(15) 0.0218(15) 0.0037(13) 0.0025(14) 0.0005(14)
C25 0.0191(14) 0.0179(12) 0.0188(13) 0.0022(11) 0.0014(12) 0.0022(12)
C26 0.0179(15) 0.0191(13) 0.0140(14) 0.0010(12) 0.0019(13) 0.0024(13)
N4 0.0177(13) 0.0190(12) 0.0130(11) -0.0004(10) 0.0005(10) 0.0001(12)
C27 0.0206(13) 0.0211(13) 0.0131(13) -0.0028(12) 0.0002(13) -0.0002(12)
C28 0.032(2) 0.027(3) 0.0132(17) -0.0029(17) -0.0023(19) -0.001(2)
C29 0.0231(13) 0.0205(13) 0.0149(14) -0.0029(13) -0.0001(12) 0.0003(12)
C30 0.0262(15) 0.0204(14) 0.0188(17) -0.0031(15) -0.0012(15) -0.0006(13)
C31 0.0306(16) 0.0204(15) 0.0222(18) -0.0023(15) -0.0013(15) 0.0014(14)
C32 0.0303(15) 0.0219(15) 0.0236(19) -0.0019(15) -0.0033(15) 0.0039(15)
C33 0.0262(15) 0.0230(16) 0.0214(18) -0.0032(16) -0.0049(15) 0.0013(13)
C34 0.0239(14) 0.0207(15) 0.0181(17) -0.0022(15) -0.0022(14) 0.0002(13)
N5 0.0161(11) 0.0184(13) 0.0159(14) -0.0004(13) -0.0005(10) 0.0005(10)
C35 0.0165(13) 0.0196(14) 0.0199(17) -0.0015(14) -0.0024(12) 0.0013(12)
C36 0.0170(14) 0.0196(14) 0.0218(17) -0.0005(14) -0.0027(12) 0.0015(12)
N6 0.0164(12) 0.0191(13) 0.0205(15) 0.0006(13) -0.0023(10) -0.0002(11)
C37 0.0160(13) 0.0193(14) 0.0180(16) 0.0009(14) -0.0018(12) -0.0001(12)
C38 0.0160(13) 0.0191(14) 0.0170(16) 0.0001(14) -0.0005(12) 0.0003(12)
Fe2 0.0144(3) 0.0172(3) 0.0190(4) 0.0008(3) -0.0036(3) 0.0001(3)
O3 0.0293(16) 0.0213(12) 0.0273(16) -0.0036(11) -0.0127(12) 0.0033(11)
C39 0.0464(16) 0.0283(13) 0.0300(16) -0.0055(12) -0.0151(13) 0.0124(14)
C40 0.060(2) 0.0298(16) 0.0367(19) -0.0095(15) -0.0217(16) 0.0115(16)
C41 0.075(2) 0.0378(17) 0.042(2) -0.0134(16) -0.0222(18) 0.0146(18)
C42 0.081(2) 0.0464(18) 0.041(2) -0.0126(17) -0.0168(18) 0.0212(19)
C43 0.073(2) 0.0466(17) 0.0359(18) -0.0069(16) -0.0102(17) 0.0245(18)
C44 0.0559(17) 0.0400(14) 0.0301(15) -0.0023(13) -0.0080(14) 0.0217(14)
C45 0.0442(17) 0.0427(15) 0.0268(16) 0.0039(14) 0.0023(15) 0.0224(15)
N7 0.0316(14) 0.0391(14) 0.0261(13) 0.0105(12) 0.0056(12) 0.0167(13)
C46 0.0304(15) 0.0459(15) 0.0308(16) 0.0156(14) 0.0080(12) 0.0107(13)
C47 0.030(2) 0.061(3) 0.050(3) 0.025(2) -0.0005(19) 0.003(2)
C48 0.0265(14) 0.0400(15) 0.0288(17) 0.0140(14) 0.0053(12) 0.0047(14)
C49 0.0266(16) 0.0354(17) 0.0280(18) 0.0108(16) 0.0064(13) 0.0034(15)
C50 0.0262(16) 0.0347(18) 0.0266(19) 0.0097(16) 0.0034(14) 0.0022(15)
C51 0.0285(16) 0.0344(17) 0.029(2) 0.0097(17) 0.0023(15) 0.0023(16)
C52 0.0319(17) 0.0371(17) 0.032(2) 0.0087(17) 0.0001(15) 0.0001(16)
C53 0.0289(16) 0.0409(16) 0.0314(19) 0.0124(16) 0.0011(15) 0.0007(15)
O4 0.0266(15) 0.0181(12) 0.0339(17) 0.0015(11) -0.0129(12) -0.0015(11)
C54 0.0384(16) 0.0204(13) 0.0353(16) -0.0005(11) -0.0151(13) 0.0016(13)
C55 0.0510(19) 0.0220(16) 0.0420(19) -0.0021(14) -0.0188(16) 0.0000(15)
C56 0.063(2) 0.0274(17) 0.046(2) -0.0067(15) -0.0180(18) 0.0009(17)
C57 0.070(2) 0.0322(17) 0.045(2) -0.0087(17) -0.0126(17) 0.0046(18)
C58 0.063(2) 0.0325(16) 0.0397(19) -0.0063(15) -0.0075(16) 0.0061(16)
C59 0.0461(16) 0.0272(13) 0.0336(16) -0.0018(13) -0.0094(13) 0.0054(13)
C60 0.0347(16) 0.0280(14) 0.0257(16) 0.0001(13) -0.0023(14) 0.0076(14)
N8 0.0246(13) 0.0257(13) 0.0226(13) 0.0029(11) -0.0003(11) 0.0045(12)
C61 0.0259(14) 0.0279(13) 0.0262(16) 0.0056(14) 0.0006(12) 0.0012(12)
C62 0.027(2) 0.037(3) 0.037(3) 0.014(2) 0.0044(19) 0.0054(19)
C63 0.0272(14) 0.0257(13) 0.0279(16) 0.0041(14) -0.0015(13) 0.0005(13)
C64 0.0350(17) 0.0274(15) 0.0351(19) 0.0024(16) -0.0085(15) -0.0015(15)
C65 0.0400(18) 0.0262(16) 0.039(2) 0.0009(17) -0.0089(16) 0.0002(16)
C66 0.0360(18) 0.0259(16) 0.035(2) 0.0020(17) -0.0073(15) 0.0040(16)
C67 0.0309(17) 0.0266(17) 0.031(2) 0.0009(16) -0.0053(15) 0.0026(15)
C68 0.0281(16) 0.0245(16) 0.0277(19) 0.0022(15) -0.0017(14) 0.0010(14)
N9 0.0153(11) 0.0197(13) 0.0194(14) 0.0008(13) -0.0014(10) -0.0006(11)
C69 0.0152(13) 0.0197(13) 0.0184(16) 0.0014(14) -0.0004(12) -0.0005(12)
C70 0.0160(13) 0.0196(14) 0.0168(16) 0.0012(15) 0.0004(12) -0.0003(12)
N10 0.0148(11) 0.0192(13) 0.0160(14) 0.0001(13) 0.0002(11) 0.0007(11)
C71 0.0159(13) 0.0193(14) 0.0171(16) -0.0004(14) -0.0015(12) 0.0005(12)
C72 0.0154(13) 0.0192(14) 0.0191(16) 0.0001(15) -0.0016(12) 0.0009(12)
Fe3 0.0145(3) 0.0199(4) 0.0136(4) 0.0007(3) -0.0006(3) 0.0001(3)
O5 0.0202(14) 0.0199(11) 0.0190(15) 0.0022(11) 0.0025(12) 0.0022(10)
C73 0.0225(14) 0.0202(12) 0.0196(14) 0.0038(11) 0.0023(12) 0.0023(11)
C74 0.0300(17) 0.0208(14) 0.0233(16) 0.0026(13) 0.0041(14) 0.0000(14)
C75 0.0369(18) 0.0226(15) 0.0269(18) 0.0022(14) 0.0072(15) -0.0016(15)
C76 0.0386(18) 0.0243(15) 0.0258(18) 0.0037(15) 0.0085(15) -0.0023(15)
C77 0.0307(17) 0.0244(15) 0.0223(17) 0.0040(14) 0.0059(14) -0.0001(14)
C78 0.0234(14) 0.0227(13) 0.0190(14) 0.0038(12) 0.0022(12) 0.0019(12)
C79 0.0203(15) 0.0247(14) 0.0158(15) 0.0039(12) 0.0007(13) 0.0011(13)
N11 0.0200(13) 0.0245(13) 0.0156(12) 0.0006(11) 0.0004(11) 0.0001(12)
C80 0.0248(14) 0.0273(13) 0.0181(14) -0.0025(12) 0.0019(13) -0.0010(13)
C81 0.0272(19) 0.033(3) 0.021(3) -0.001(2) -0.0030(19) -0.0060(19)
C82 0.0269(14) 0.0253(13) 0.0212(15) -0.0030(13) 0.0043(13) -0.0019(12)
C83 0.0298(16) 0.0263(15) 0.0259(18) -0.0038(15) 0.0054(16) -0.0040(13)
C84 0.0349(17) 0.0255(16) 0.0297(19) -0.0031(16) 0.0077(16) -0.0031(15)
C85 0.0335(16) 0.0252(16) 0.029(2) -0.0017(16) 0.0095(16) 0.0006(15)
C86 0.0291(16) 0.0262(17) 0.0267(19) -0.0017(16) 0.0076(16) 0.0008(13)
C87 0.0268(14) 0.0252(16) 0.0235(18) -0.0022(15) 0.0062(15) -0.0008(13)
O6 0.0179(12) 0.0240(12) 0.0193(16) -0.0005(13) -0.0012(12) -0.0028(10)
N12 0.0183(11) 0.0328(13) 0.0200(16) 0.0002(13) -0.0011(11) 0.0043(10)
C88 0.0188(11) 0.0288(12) 0.0184(15) -0.0023(13) 0.0020(12) -0.0036(10)
C89 0.0238(14) 0.0300(14) 0.0197(17) -0.0020(15) 0.0031(14) -0.0053(12)
C90 0.0267(15) 0.0335(16) 0.0211(18) -0.0029(16) 0.0033(15) -0.0077(13)
C91 0.0253(14) 0.0382(16) 0.0219(18) -0.0040(17) 0.0031(15) -0.0080(14)
C92 0.0210(13) 0.0385(15) 0.0212(17) -0.0048(16) 0.0016(14) -0.0042(13)
C93 0.0182(11) 0.0345(13) 0.0196(15) -0.0040(14) 0.0013(12) -0.0020(11)
C94 0.0171(12) 0.0349(13) 0.0198(17) -0.0035(15) -0.0010(14) 0.0021(12)
C95 0.0204(14) 0.0350(14) 0.0247(15) 0.0039(13) -0.0001(13) 0.0074(12)
C96 0.027(2) 0.040(3) 0.026(2) 0.0080(19) 0.000(2) 0.007(2)
C97 0.0232(14) 0.0332(14) 0.0286(15) 0.0026(13) 0.0006(13) 0.0118(13)
C98 0.0281(16) 0.0352(18) 0.0300(17) 0.0020(15) 0.0042(15) 0.0137(15)
C99 0.0330(18) 0.0378(19) 0.0328(18) 0.0002(16) 0.0050(16) 0.0147(15)
C100 0.0337(18) 0.0374(19) 0.0359(19) -0.0020(16) 0.0008(16) 0.0148(16)
C101 0.0299(17) 0.0348(18) 0.0377(19) -0.0014(15) -0.0009(16) 0.0123(15)
C102 0.0253(16) 0.0332(17) 0.0336(18) 0.0010(15) -0.0005(15) 0.0115(14)
C201 0.076(3) 0.049(3) 0.049(4) -0.002(3) -0.018(3) 0.006(3)
C202 0.058(2) 0.051(2) 0.038(2) 0.005(2) -0.009(2) -0.010(2)
O203 0.0536(19) 0.047(2) 0.035(2) 0.0016(17) -0.0016(17) -0.0032(16)
C204 0.052(2) 0.054(2) 0.039(2) -0.002(2) 0.000(2) -0.0022(18)
C205 0.051(3) 0.049(3) 0.047(3) -0.003(2) -0.002(3) 0.000(2)
C301 0.058(3) 0.062(3) 0.066(4) -0.017(3) 0.003(3) -0.002(3)
C302 0.058(2) 0.067(3) 0.047(3) -0.016(2) 0.004(2) -0.005(2)
O303 0.060(2) 0.059(2) 0.043(2) -0.0132(19) 0.0011(19) -0.0059(18)
C304 0.065(2) 0.060(3) 0.044(3) -0.010(2) -0.005(2) -0.012(2)
C305 0.075(3) 0.052(3) 0.050(4) -0.014(3) -0.009(3) -0.005(3)

loop_
_atom_type_symbol
_atom_type_description
_atom_type_scat_dispersion_real
_atom_type_scat_dispersion_imag
_atom_type_scat_source
C C 0.0033 0.0016 'International Tables Vol C Tables 4.2.6.8 and 6.1.1.4'
H H 0.0000 0.0000 'International Tables Vol C Tables 4.2.6.8 and 6.1.1.4'
N N 0.0061 0.0033 'International Tables Vol C Tables 4.2.6.8 and 6.1.1.4'
O O 0.0106 0.0060 'International Tables Vol C Tables 4.2.6.8 and 6.1.1.4'
Fe Fe 0.3463 0.8444 'International Tables Vol C Tables 4.2.6.8 and 6.1.1.4'

loop_
_geom_angle_atom_site_label_1
_geom_angle_atom_site_label_2
_geom_angle_atom_site_label_3
_geom_angle
_geom_angle_site_symmetry_3
C4 N1 C1 114.5(5) .
C4 N1 Fe3 123.2(3) 3_545
C1 N1 Fe3 122.2(4) 3_545
N1 C1 C2 123.6(5) .
N1 C1 H1A 118.2 .
C2 C1 H1A 118.2 .
N2 C2 C1 121.7(5) .
N2 C2 H2A 119.2 .
C1 C2 H2A 119.2 .
C3 N2 C2 115.0(5) .
C3 N2 Fe1 120.4(4) .
C2 N2 Fe1 124.5(3) .
N2 C3 C4 122.8(5) .
N2 C3 H3A 118.6 .
C4 C3 H3A 118.6 .
N1 C4 C3 122.4(5) .
N1 C4 H4A 118.8 .
C3 C4 H4A 118.8 .
O2 Fe1 O1 170.61(15) .
O2 Fe1 N3 102.43(16) .
O1 Fe1 N3 85.66(16) .
O2 Fe1 N4 85.71(16) .
O1 Fe1 N4 99.09(16) .
N3 Fe1 N4 90.70(16) .
O2 Fe1 N2 84.16(15) .
O1 Fe1 N2 91.38(15) .
N3 Fe1 N2 88.44(16) .
N4 Fe1 N2 169.40(17) .
O2 Fe1 N5 87.56(15) .
O1 Fe1 N5 83.93(15) .
N3 Fe1 N5 168.37(17) .
N4 Fe1 N5 96.03(16) .
N2 Fe1 N5 86.65(16) .
C5 O1 Fe1 133.9(4) .
O1 C5 C6 119.0(5) .
O1 C5 C10 124.1(5) .
C6 C5 C10 116.9(5) .
C7 C6 C5 120.9(6) .
C7 C6 H6A 119.5 .
C5 C6 H6A 119.5 .
C8 C7 C6 121.2(6) .
C8 C7 H7A 119.4 .
C6 C7 H7A 119.4 .
C9 C8 C7 117.7(6) .
C9 C8 H8A 121.2 .
C7 C8 H8A 121.2 .
C8 C9 C10 123.8(6) .
C8 C9 H9A 118.1 .
C10 C9 H9A 118.1 .
C9 C10 C5 119.4(6) .
C9 C10 C11 118.1(5) .
C5 C10 C11 122.6(5) .
N3 C11 C10 126.3(5) .
N3 C11 H11A 116.8 .
C10 C11 H11A 116.8 .
C11 N3 C12 118.2(4) .
C11 N3 Fe1 127.1(4) .
C12 N3 Fe1 114.7(3) .
N3 C12 C14 108.9(4) .
N3 C12 C13 116.4(5) .
C14 C12 C13 110.1(4) .
N3 C12 H12A 107.0 .
C14 C12 H12A 107.0 .
C13 C12 H12A 107.0 .
C12 C13 H13A 109.5 .
C12 C13 H13B 109.5 .
H13A C13 H13B 109.5 .
C12 C13 H13C 109.5 .
H13A C13 H13C 109.5 .
H13B C13 H13C 109.5 .
C15 C14 C19 118.8(5) .
C15 C14 C12 120.5(5) .
C19 C14 C12 120.7(5) .
C16 C15 C14 121.1(5) .
C16 C15 H15A 119.5 .
C14 C15 H15A 119.5 .
C15 C16 C17 120.3(6) .
C15 C16 H16A 119.9 .
C17 C16 H16A 119.9 .
C18 C17 C16 119.1(6) .
C18 C17 H17A 120.4 .
C16 C17 H17A 120.4 .
C17 C18 C19 120.8(5) .
C17 C18 H18A 119.6 .
C19 C18 H18A 119.6 .
C18 C19 C14 119.9(5) .
C18 C19 H19A 120.0 .
C14 C19 H19A 120.0 .
C20 O2 Fe1 134.8(3) .
O2 C20 C21 119.8(5) .
O2 C20 C25 122.9(5) .
C21 C20 C25 117.3(5) .
C22 C21 C20 121.4(6) .
C22 C21 H21A 119.3 .
C20 C21 H21A 119.3 .
C23 C22 C21 121.0(5) .
C23 C22 H22A 119.5 .
C21 C22 H22A 119.5 .
C22 C23 C24 119.6(5) .
C22 C23 H23A 120.2 .
C24 C23 H23A 120.2 .
C23 C24 C25 120.4(6) .
C23 C24 H24A 119.8 .
C25 C24 H24A 119.8 .
C24 C25 C20 120.1(5) .
C24 C25 C26 115.9(5) .
C20 C25 C26 124.0(5) .
N4 C26 C25 126.8(5) .
N4 C26 H26A 116.6 .
C25 C26 H26A 116.6 .
C26 N4 C27 118.6(5) .
C26 N4 Fe1 125.1(4) .
C27 N4 Fe1 115.9(3) .
N4 C27 C29 109.0(4) .
N4 C27 C28 116.4(4) .
C29 C27 C28 111.0(4) .
N4 C27 H27A 106.6 .
C29 C27 H27A 106.6 .
C28 C27 H27A 106.6 .
C27 C28 H28A 109.5 .
C27 C28 H28B 109.5 .
H28A C28 H28B 109.5 .
C27 C28 H28C 109.5 .
H28A C28 H28C 109.5 .
H28B C28 H28C 109.5 .
C34 C29 C30 117.5(5) .
C34 C29 C27 122.0(5) .
C30 C29 C27 120.5(4) .
C31 C30 C29 121.5(5) .
C31 C30 H30A 119.2 .
C29 C30 H30A 119.2 .
C30 C31 C32 120.0(5) .
C30 C31 H31A 120.0 .
C32 C31 H31A 120.0 .
C33 C32 C31 119.2(5) .
C33 C32 H32A 120.4 .
C31 C32 H32A 120.4 .
C34 C33 C32 120.5(5) .
C34 C33 H33A 119.8 .
C32 C33 H33A 119.8 .
C33 C34 C29 121.2(5) .
C33 C34 H34A 119.4 .
C29 C34 H34A 119.4 .
C35 N5 C38 116.1(5) .
C35 N5 Fe1 121.3(4) .
C38 N5 Fe1 122.4(4) .
N5 C35 C36 121.5(5) .
N5 C35 H35A 119.3 .
C36 C35 H35A 119.3 .
N6 C36 C35 122.8(5) .
N6 C36 H36A 118.6 .
C35 C36 H36A 118.6 .
C36 N6 C37 115.8(5) .
C36 N6 Fe2 123.0(4) .
C37 N6 Fe2 121.1(4) .
N6 C37 C38 121.6(5) .
N6 C37 H37A 119.2 .
C38 C37 H37A 119.2 .
N5 C38 C37 122.3(5) .
N5 C38 H38A 118.8 .
C37 C38 H38A 118.8 .
O3 Fe2 O4 177.7(2) .
O3 Fe2 N8 91.57(19) .
O4 Fe2 N8 86.14(18) .
O3 Fe2 N7 86.9(2) .
O4 Fe2 N7 95.3(2) .
N8 Fe2 N7 177.0(2) .
O3 Fe2 N6 91.21(16) .
O4 Fe2 N6 89.21(16) .
N8 Fe2 N6 91.50(17) .
N7 Fe2 N6 91.11(17) .
O3 Fe2 N9 88.96(16) .
O4 Fe2 N9 90.58(16) .
N8 Fe2 N9 87.39(16) .
N7 Fe2 N9 90.01(17) .
N6 Fe2 N9 178.88(18) .
C39 O3 Fe2 135.3(4) .
O3 C39 C40 120.2(7) .
O3 C39 C44 121.1(6) .
C40 C39 C44 118.7(6) .
C41 C40 C39 122.5(8) .
C41 C40 H40A 118.7 .
C39 C40 H40A 118.7 .
C40 C41 C42 119.5(8) .
C40 C41 H41A 120.2 .
C42 C41 H41A 120.2 .
C43 C42 C41 121.3(7) .
C43 C42 H42A 119.4 .
C41 C42 H42A 119.4 .
C42 C43 C44 119.9(8) .
C42 C43 H43A 120.0 .
C44 C43 H43A 120.0 .
C45 C44 C39 125.6(6) .
C45 C44 C43 116.4(7) .
C39 C44 C43 118.0(7) .
N7 C45 C44 128.5(7) .
N7 C45 H45A 115.7 .
C44 C45 H45A 115.7 .
C45 N7 C46 115.3(5) .
C45 N7 Fe2 122.2(5) .
C46 N7 Fe2 122.4(4) .
N7 C46 C47 111.7(5) .
N7 C46 C48 110.9(5) .
C47 C46 C48 113.8(6) .
N7 C46 H46A 106.6 .
C47 C46 H46A 106.6 .
C48 C46 H46A 106.6 .
C46 C47 H47A 109.5 .
C46 C47 H47B 109.5 .
H47A C47 H47B 109.5 .
C46 C47 H47C 109.5 .
H47A C47 H47C 109.5 .
H47B C47 H47C 109.5 .
C53 C48 C49 119.3(6) .
C53 C48 C46 121.0(6) .
C49 C48 C46 119.6(6) .
C48 C49 C50 120.9(6) .
C48 C49 H49A 119.6 .
C50 C49 H49A 119.6 .
C51 C50 C49 119.4(6) .
C51 C50 H50A 120.3 .
C49 C50 H50A 120.3 .
C52 C51 C50 118.8(6) .
C52 C51 H51A 120.6 .
C50 C51 H51A 120.6 .
C53 C52 C51 121.9(7) .
C53 C52 H52A 119.0 .
C51 C52 H52A 119.0 .
C52 C53 C48 119.7(6) .
C52 C53 H53A 120.1 .
C48 C53 H53A 120.1 .
C54 O4 Fe2 134.0(4) .
O4 C54 C59 124.8(6) .
O4 C54 C55 118.7(6) .
C59 C54 C55 116.5(6) .
C56 C55 C54 119.7(7) .
C56 C55 H55A 120.1 .
C54 C55 H55A 120.1 .
C57 C56 C55 122.3(7) .
C57 C56 H56A 118.9 .
C55 C56 H56A 118.9 .
C56 C57 C58 121.4(7) .
C56 C57 H57A 119.3 .
C58 C57 H57A 119.3 .
C59 C58 C57 119.2(7) .
C59 C58 H58A 120.4 .
C57 C58 H58A 120.4 .
C58 C59 C54 120.7(6) .
C58 C59 C60 116.1(6) .
C54 C59 C60 123.1(6) .
N8 C60 C59 127.3(6) .
N8 C60 H60A 116.4 .
C59 C60 H60A 116.4 .
C60 N8 C61 117.4(5) .
C60 N8 Fe2 123.7(4) .
C61 N8 Fe2 118.4(4) .
N8 C61 C63 110.5(4) .
N8 C61 C62 117.7(5) .
C63 C61 C62 107.8(5) .
N8 C61 H61A 106.8 .
C63 C61 H61A 106.8 .
C62 C61 H61A 106.8 .
C61 C62 H62A 109.5 .
C61 C62 H62B 109.5 .
H62A C62 H62B 109.5 .
C61 C62 H62C 109.5 .
H62A C62 H62C 109.5 .
H62B C62 H62C 109.5 .
C64 C63 C68 117.8(6) .
C64 C63 C61 119.2(5) .
C68 C63 C61 122.7(6) .
C63 C64 C65 121.9(6) .
C63 C64 H64A 119.0 .
C65 C64 H64A 119.0 .
C64 C65 C66 119.9(6) .
C64 C65 H65A 120.1 .
C66 C65 H65A 120.1 .
C67 C66 C65 118.4(6) .
C67 C66 H66A 120.8 .
C65 C66 H66A 120.8 .
C68 C67 C66 120.7(6) .
C68 C67 H67A 119.7 .
C66 C67 H67A 119.7 .
C67 C68 C63 121.3(6) .
C67 C68 H68A 119.4 .
C63 C68 H68A 119.4 .
C69 N9 C72 116.6(5) .
C69 N9 Fe2 122.3(4) .
C72 N9 Fe2 121.1(4) .
N9 C69 C70 120.8(5) .
N9 C69 H69A 119.6 .
C70 C69 H69A 119.6 .
N10 C70 C69 123.2(5) .
N10 C70 H70A 118.4 .
C69 C70 H70A 118.4 .
C71 N10 C70 115.5(5) .
C71 N10 Fe3 122.5(4) .
C70 N10 Fe3 121.9(4) .
N10 C71 C72 122.5(5) .
N10 C71 H71A 118.7 .
C72 C71 H71A 118.7 .
N9 C72 C71 121.4(5) .
N9 C72 H72A 119.3 .
C71 C72 H72A 119.3 .
O5 Fe3 O6 168.52(17) .
O5 Fe3 N12 102.88(16) .
O6 Fe3 N12 84.64(16) .
O5 Fe3 N11 84.36(16) .
O6 Fe3 N11 103.10(17) .
N12 Fe3 N11 99.73(17) .
O5 Fe3 N10 87.65(15) .
O6 Fe3 N10 83.76(15) .
N12 Fe3 N10 166.61(17) .
N11 Fe3 N10 89.40(16) .
O5 Fe3 N1 80.99(16) 3_455
O6 Fe3 N1 90.83(16) 3_455
N12 Fe3 N1 87.25(16) 3_455
N11 Fe3 N1 164.88(16) 3_455
N10 Fe3 N1 86.27(16) 3_455
C73 O5 Fe3 136.4(4) .
O5 C73 C78 123.0(5) .
O5 C73 C74 118.1(5) .
C78 C73 C74 118.9(5) .
C75 C74 C73 120.4(6) .
C75 C74 H74A 119.8 .
C73 C74 H74A 119.8 .
C74 C75 C76 121.6(6) .
C74 C75 H75A 119.2 .
C76 C75 H75A 119.2 .
C77 C76 C75 118.0(5) .
C77 C76 H76A 121.0 .
C75 C76 H76A 121.0 .
C76 C77 C78 121.7(6) .
C76 C77 H77A 119.2 .
C78 C77 H77A 119.2 .
C73 C78 C77 119.5(5) .
C73 C78 C79 123.7(5) .
C77 C78 C79 116.8(5) .
N11 C79 C78 127.4(5) .
N11 C79 H79A 116.3 .
C78 C79 H79A 116.3 .
C79 N11 C80 112.7(5) .
C79 N11 Fe3 125.1(4) .
C80 N11 Fe3 122.2(3) .
N11 C80 C82 112.1(5) .
N11 C80 C81 108.7(4) .
C82 C80 C81 114.4(5) .
N11 C80 H80A 107.0 .
C82 C80 H80A 107.0 .
C81 C80 H80A 107.0 .
C80 C81 H81A 109.5 .
C80 C81 H81B 109.5 .
H81A C81 H81B 109.5 .
C80 C81 H81C 109.5 .
H81A C81 H81C 109.5 .
H81B C81 H81C 109.5 .
C83 C82 C87 118.9(6) .
C83 C82 C80 123.9(5) .
C87 C82 C80 117.1(5) .
C84 C83 C82 120.7(5) .
C84 C83 H83A 119.6 .
C82 C83 H83A 119.6 .
C85 C84 C83 121.0(6) .
C85 C84 H84A 119.5 .
C83 C84 H84A 119.5 .
C84 C85 C86 118.9(6) .
C84 C85 H85A 120.5 .
C86 C85 H85A 120.5 .
C85 C86 C87 120.0(5) .
C85 C86 H86A 120.0 .
C87 C86 H86A 120.0 .
C82 C87 C86 120.5(5) .
C82 C87 H87A 119.8 .
C86 C87 H87A 119.8 .
C88 O6 Fe3 136.6(4) .
C94 N12 C95 116.3(4) .
C94 N12 Fe3 123.6(4) .
C95 N12 Fe3 120.0(3) .
O6 C88 C89 119.6(5) .
O6 C88 C93 122.9(6) .
C89 C88 C93 117.5(5) .
C90 C89 C88 122.3(6) .
C90 C89 H89A 118.9 .
C88 C89 H89A 118.9 .
C89 C90 C91 119.9(6) .
C89 C90 H90A 120.0 .
C91 C90 H90A 120.0 .
C92 C91 C90 118.6(6) .
C92 C91 H91A 120.7 .
C90 C91 H91A 120.7 .
C91 C92 C93 122.7(6) .
C91 C92 H92A 118.7 .
C93 C92 H92A 118.7 .
C92 C93 C88 119.0(6) .
C92 C93 C94 118.1(5) .
C88 C93 C94 122.8(5) .
N12 C94 C93 129.4(5) .
N12 C94 H94A 115.3 .
C93 C94 H94A 115.3 .
N12 C95 C96 108.9(5) .
N12 C95 C97 109.9(5) .
C96 C95 C97 116.9(5) .
N12 C95 H95A 106.9 .
C96 C95 H95A 106.9 .
C97 C95 H95A 106.9 .
C95 C96 H96A 109.5 .
C95 C96 H96B 109.5 .
H96A C96 H96B 109.5 .
C95 C96 H96C 109.5 .
H96A C96 H96C 109.5 .
H96B C96 H96C 109.5 .
C98 C97 C102 118.1(6) .
C98 C97 C95 119.6(6) .
C102 C97 C95 122.4(6) .
C99 C98 C97 120.0(6) .
C99 C98 H98A 120.0 .
C97 C98 H98A 120.0 .
C100 C99 C98 122.0(7) .
C100 C99 H99A 119.0 .
C98 C99 H99A 119.0 .
C99 C100 C101 118.3(7) .
C99 C100 H10A 120.8 .
C101 C100 H10A 120.8 .
C102 C101 C100 120.9(6) .
C102 C101 H10B 119.6 .
C100 C101 H10B 119.6 .
C101 C102 C97 120.6(6) .
C101 C102 H10C 119.7 .
C97 C102 H10C 119.7 .
C202 C201 H20A 109.5 .
C202 C201 H20B 109.5 .
H20A C201 H20B 109.5 .
C202 C201 H20C 109.5 .
H20A C201 H20C 109.5 .
H20B C201 H20C 109.5 .
O203 C202 C201 108.7(6) .
O203 C202 H20D 110.0 .
C201 C202 H20D 110.0 .
O203 C202 H20E 110.0 .
C201 C202 H20E 110.0 .
H20D C202 H20E 108.3 .
C204 O203 C202 116.7(6) .
O203 C204 C205 112.9(6) .
O203 C204 H20F 109.0 .
C205 C204 H20F 109.0 .
O203 C204 H20G 109.0 .
C205 C204 H20G 109.0 .
H20F C204 H20G 107.8 .
C204 C205 H20H 109.5 .
C204 C205 H20I 109.5 .
H20H C205 H20I 109.5 .
C204 C205 H20J 109.5 .
H20H C205 H20J 109.5 .
H20I C205 H20J 109.5 .
C302 C301 H30B 109.5 .
C302 C301 H30C 109.5 .
H30B C301 H30C 109.5 .
C302 C301 H30D 109.5 .
H30B C301 H30D 109.5 .
H30C C301 H30D 109.5 .
O303 C302 C301 109.5(7) .
O303 C302 H30E 109.8 .
C301 C302 H30E 109.8 .
O303 C302 H30F 109.8 .
C301 C302 H30F 109.8 .
H30E C302 H30F 108.2 .
C304 O303 C302 112.5(6) .
O303 C304 C305 106.8(7) .
O303 C304 H30G 110.4 .
C305 C304 H30G 110.4 .
O303 C304 H30H 110.4 .
C305 C304 H30H 110.4 .
H30G C304 H30H 108.6 .
C304 C305 H30I 109.5 .
C304 C305 H30J 109.5 .
H30I C305 H30J 109.5 .
C304 C305 H30K 109.5 .
H30I C305 H30K 109.5 .
H30J C305 H30K 109.5 .

loop_
_geom_bond_atom_site_label_1
_geom_bond_atom_site_label_2
_geom_bond_distance
_geom_bond_site_symmetry_2
N1 C4 1.336(7) .
N1 C1 1.342(7) .
N1 Fe3 2.317(5) 3_545
C1 C2 1.374(7) .
C1 H1A 0.9500 .
C2 N2 1.348(7) .
C2 H2A 0.9500 .
N2 C3 1.339(7) .
N2 Fe1 2.271(5) .
C3 C4 1.382(7) .
C3 H3A 0.9500 .
C4 H4A 0.9500 .
Fe1 O2 1.985(4) .
Fe1 O1 1.996(4) .
Fe1 N3 2.150(4) .
Fe1 N4 2.206(4) .
Fe1 N5 2.276(4) .
O1 C5 1.298(6) .
C5 C6 1.415(8) .
C5 C10 1.418(8) .
C6 C7 1.400(8) .
C6 H6A 0.9500 .
C7 C8 1.396(8) .
C7 H7A 0.9500 .
C8 C9 1.347(9) .
C8 H8A 0.9500 .
C9 C10 1.403(8) .
C9 H9A 0.9500 .
C10 C11 1.464(8) .
C11 N3 1.287(7) .
C11 H11A 0.9500 .
N3 C12 1.500(7) .
C12 C14 1.525(8) .
C12 C13 1.546(7) .
C12 H12A 1.0000 .
C13 H13A 0.9800 .
C13 H13B 0.9800 .
C13 H13C 0.9800 .
C14 C15 1.393(8) .
C14 C19 1.402(8) .
C15 C16 1.384(8) .
C15 H15A 0.9500 .
C16 C17 1.399(8) .
C16 H16A 0.9500 .
C17 C18 1.385(8) .
C17 H17A 0.9500 .
C18 C19 1.400(8) .
C18 H18A 0.9500 .
C19 H19A 0.9500 .
O2 C20 1.300(6) .
C20 C21 1.411(7) .
C20 C25 1.428(8) .
C21 C22 1.385(8) .
C21 H21A 0.9500 .
C22 C23 1.381(8) .
C22 H22A 0.9500 .
C23 C24 1.393(8) .
C23 H23A 0.9500 .
C24 C25 1.412(8) .
C24 H24A 0.9500 .
C25 C26 1.454(7) .
C26 N4 1.271(7) .
C26 H26A 0.9500 .
N4 C27 1.488(7) .
C27 C29 1.516(7) .
C27 C28 1.516(8) .
C27 H27A 1.0000 .
C28 H28A 0.9800 .
C28 H28B 0.9800 .
C28 H28C 0.9800 .
C29 C34 1.396(7) .
C29 C30 1.398(8) .
C30 C31 1.374(8) .
C30 H30A 0.9500 .
C31 C32 1.395(8) .
C31 H31A 0.9500 .
C32 C33 1.380(8) .
C32 H32A 0.9500 .
C33 C34 1.377(8) .
C33 H33A 0.9500 .
C34 H34A 0.9500 .
N5 C35 1.338(7) .
N5 C38 1.345(7) .
C35 C36 1.382(7) .
C35 H35A 0.9500 .
C36 N6 1.338(7) .
C36 H36A 0.9500 .
N6 C37 1.345(7) .
N6 Fe2 2.247(4) .
C37 C38 1.382(7) .
C37 H37A 0.9500 .
C38 H38A 0.9500 .
Fe2 O3 1.964(4) .
Fe2 O4 1.977(4) .
Fe2 N8 2.220(5) .
Fe2 N7 2.235(5) .
Fe2 N9 2.258(4) .
O3 C39 1.310(7) .
C39 C40 1.389(9) .
C39 C44 1.441(10) .
C40 C41 1.361(10) .
C40 H40A 0.9500 .
C41 C42 1.406(12) .
C41 H41A 0.9500 .
C42 C43 1.364(11) .
C42 H42A 0.9500 .
C43 C44 1.444(10) .
C43 H43A 0.9500 .
C44 C45 1.428(10) .
C45 N7 1.284(9) .
C45 H45A 0.9500 .
N7 C46 1.502(8) .
C46 C47 1.518(9) .
C46 C48 1.538(9) .
C46 H46A 1.0000 .
C47 H47A 0.9800 .
C47 H47B 0.9800 .
C47 H47C 0.9800 .
C48 C53 1.381(10) .
C48 C49 1.382(9) .
C49 C50 1.399(8) .
C49 H49A 0.9500 .
C50 C51 1.384(9) .
C50 H50A 0.9500 .
C51 C52 1.383(9) .
C51 H51A 0.9500 .
C52 C53 1.370(9) .
C52 H52A 0.9500 .
C53 H53A 0.9500 .
O4 C54 1.291(8) .
C54 C59 1.399(9) .
C54 C55 1.429(9) .
C55 C56 1.418(10) .
C55 H55A 0.9500 .
C56 C57 1.250(11) .
C56 H56A 0.9500 .
C57 C58 1.425(10) .
C57 H57A 0.9500 .
C58 C59 1.387(9) .
C58 H58A 0.9500 .
C59 C60 1.471(9) .
C60 N8 1.276(8) .
C60 H60A 0.9500 .
N8 C61 1.487(7) .
C61 C63 1.520(8) .
C61 C62 1.520(8) .
C61 H61A 1.0000 .
C62 H62A 0.9800 .
C62 H62B 0.9800 .
C62 H62C 0.9800 .
C63 C64 1.377(9) .
C63 C68 1.385(8) .
C64 C65 1.383(8) .
C64 H64A 0.9500 .
C65 C66 1.397(9) .
C65 H65A 0.9500 .
C66 C67 1.387(9) .
C66 H66A 0.9500 .
C67 C68 1.380(8) .
C67 H67A 0.9500 .
C68 H68A 0.9500 .
N9 C69 1.340(7) .
N9 C72 1.348(7) .
C69 C70 1.381(7) .
C69 H69A 0.9500 .
C70 N10 1.336(7) .
C70 H70A 0.9500 .
N10 C71 1.332(7) .
N10 Fe3 2.288(4) .
C71 C72 1.380(7) .
C71 H71A 0.9500 .
C72 H72A 0.9500 .
Fe3 O5 1.972(4) .
Fe3 O6 1.991(4) .
Fe3 N12 2.235(4) .
Fe3 N11 2.240(4) .
Fe3 N1 2.317(5) 3_455
O5 C73 1.319(6) .
C73 C78 1.406(8) .
C73 C74 1.409(8) .
C74 C75 1.383(8) .
C74 H74A 0.9500 .
C75 C76 1.413(9) .
C75 H75A 0.9500 .
C76 C77 1.382(8) .
C76 H76A 0.9500 .
C77 C78 1.415(8) .
C77 H77A 0.9500 .
C78 C79 1.448(8) .
C79 N11 1.283(7) .
C79 H79A 0.9500 .
N11 C80 1.500(7) .
C80 C82 1.526(8) .
C80 C81 1.540(7) .
C80 H80A 1.0000 .
C81 H81A 0.9800 .
C81 H81B 0.9800 .
C81 H81C 0.9800 .
C82 C83 1.385(8) .
C82 C87 1.385(8) .
C83 C84 1.385(8) .
C83 H83A 0.9500 .
C84 C85 1.381(8) .
C84 H84A 0.9500 .
C85 C86 1.393(8) .
C85 H85A 0.9500 .
C86 C87 1.404(8) .
C86 H86A 0.9500 .
C87 H87A 0.9500 .
O6 C88 1.302(6) .
N12 C94 1.293(7) .
N12 C95 1.488(8) .
C88 C89 1.418(9) .
C88 C93 1.423(8) .
C89 C90 1.373(8) .
C89 H89A 0.9500 .
C90 C91 1.418(8) .
C90 H90A 0.9500 .
C91 C92 1.372(9) .
C91 H91A 0.9500 .
C92 C93 1.405(8) .
C92 H92A 0.9500 .
C93 C94 1.434(9) .
C94 H94A 0.9500 .
C95 C96 1.499(8) .
C95 C97 1.513(9) .
C95 H95A 1.0000 .
C96 H96A 0.9800 .
C96 H96B 0.9800 .
C96 H96C 0.9800 .
C97 C98 1.395(9) .
C97 C102 1.400(9) .
C98 C99 1.376(9) .
C98 H98A 0.9500 .
C99 C100 1.371(9) .
C99 H99A 0.9500 .
C100 C101 1.384(9) .
C100 H10A 0.9500 .
C101 C102 1.377(9) .
C101 H10B 0.9500 .
C102 H10C 0.9500 .
C201 C202 1.518(11) .
C201 H20A 0.9800 .
C201 H20B 0.9800 .
C201 H20C 0.9800 .
C202 O203 1.425(9) .
C202 H20D 0.9900 .
C202 H20E 0.9900 .
O203 C204 1.348(8) .
C204 C205 1.479(10) .
C204 H20F 0.9900 .
C204 H20G 0.9900 .
C205 H20H 0.9800 .
C205 H20I 0.9800 .
C205 H20J 0.9800 .
C301 C302 1.499(12) .
C301 H30B 0.9800 .
C301 H30C 0.9800 .
C301 H30D 0.9800 .
C302 O303 1.426(9) .
C302 H30E 0.9900 .
C302 H30F 0.9900 .
O303 C304 1.411(10) .
C304 C305 1.499(11) .
C304 H30G 0.9900 .
C304 H30H 0.9900 .
C305 H30I 0.9800 .
C305 H30J 0.9800 .
C305 H30K 0.9800 .
